data_1516516
loop_
_publ_author_name
'Duyker, S. G.'
'Halder, G. J.'
'Southon, P. D.'
'Price, D. J.'
'Edwards, A. J.'
'Peterson, V. K.'
'Kepert, C. J.'

_publ_section_title
;
 Topotactic structural conversion and hydration-dependent thermal
 expansion in robust LnMIII(CN)6&#x00B7;nH2O and flexible
 ALnFeII(CN)6&#x00B7;nH2O frameworks (A = Li, Na, K; Ln = La--Lu, Y; M =
 Co, Fe; 0 &#x2264; n &#x2264; 5)
;
_journal_issue 9
_journal_name_full 'Chemical Science'
_journal_page_first 3409
_journal_paper_doi 10.1039/C4SC00809J
_journal_volume 5
_journal_year 2014
_chemical_formula_sum 'C6 H6 Fe Li Lu N6 O3'
_chemical_formula_weight 447.91
_chemical_name_common 'lithium lutetium(III) hexacyanidoferrate(II) trihydrate'
_chemical_name_systematic 'lithium lutetium(III) hexacyanidoferrate(II) trihydrate'
_space_group_IT_number 63
_symmetry_cell_setting orthorhombic
_symmetry_space_group_name_Hall '-C 2c 2'
_symmetry_space_group_name_H-M 'C m c m'
_atom_sites_solution_primary direct
_atom_sites_solution_secondary difmap
_audit_creation_method SHELXL-97
_cell_angle_alpha 90.00
_cell_angle_beta 90.00
_cell_angle_gamma 90.00
_cell_formula_units_Z 4
_cell_length_a 7.2309(7)
_cell_length_b 12.5358(12)
_cell_length_c 13.2519(13)
_cell_measurement_reflns_used 3343
_cell_measurement_temperature 150(2)
_cell_measurement_theta_max 55.866
_cell_measurement_theta_min 6.149
_cell_volume 1201.2(2)
_computing_cell_refinement 'SMART (BrukerAXS, 1997)'
_computing_data_collection 'SMART (BrukerAXS, 1997)'
_computing_data_reduction 'SAINT+ (BrukerAXS, 1997)'
_computing_structure_refinement 'SHELXTL (BrukerAXS, 2000)'
_computing_structure_solution 'SHELXTL (BrukerAXS, 2000)'
_diffrn_ambient_temperature 150(2)
_diffrn_measured_fraction_theta_full 0.999
_diffrn_measured_fraction_theta_max 0.999
_diffrn_measurement_device_type 'Bruker-AXS SMART 1000 CCD'
_diffrn_measurement_method '\w scans'
_diffrn_radiation_monochromator graphite
_diffrn_radiation_source 'fine-focus sealed tube'
_diffrn_radiation_type MoK\a
_diffrn_radiation_wavelength 0.71073
_diffrn_reflns_av_R_equivalents 0.0260
_diffrn_reflns_av_sigmaI/netI 0.0146
_diffrn_reflns_limit_h_max 9
_diffrn_reflns_limit_h_min -9
_diffrn_reflns_limit_k_max 15
_diffrn_reflns_limit_k_min -15
_diffrn_reflns_limit_l_max 16
_diffrn_reflns_limit_l_min -16
_diffrn_reflns_number 5495
_diffrn_reflns_theta_full 26.72
_diffrn_reflns_theta_max 26.72
_diffrn_reflns_theta_min 3.25
_exptl_absorpt_coefficient_mu 9.395
_exptl_absorpt_correction_T_max 0.4309
_exptl_absorpt_correction_T_min 0.3131
_exptl_absorpt_correction_type multi-scan
_exptl_absorpt_process_details 'SADABS, Sheldrick 1996'
_exptl_crystal_colour colourless
_exptl_crystal_density_diffrn 2.576
_exptl_crystal_density_method 'not measured'
_exptl_crystal_description 'needle fragment'
_exptl_crystal_F_000 872
_exptl_crystal_size_max 0.2
_exptl_crystal_size_mid 0.2
_exptl_crystal_size_min 0.2
_refine_diff_density_max 2.394
_refine_diff_density_min -2.327
_refine_diff_density_rms 0.336
_refine_ls_extinction_method none
_refine_ls_goodness_of_fit_ref 1.285
_refine_ls_matrix_type full
_refine_ls_number_parameters 47
_refine_ls_number_reflns 736
_refine_ls_number_restraints 38
_refine_ls_restrained_S_all 1.268
_refine_ls_R_factor_all 0.0538
_refine_ls_R_factor_gt 0.0529
_refine_ls_shift/su_max 0.001
_refine_ls_shift/su_mean 0.000
_refine_ls_structure_factor_coef Fsqd
_refine_ls_weighting_details 'calc w=1/[\s^2^(Fo^2^)+(0.0602P)^2^+44.6256P] where P=(Fo^2^+2Fc^2^)/3'
_refine_ls_weighting_scheme calc
_refine_ls_wR_factor_gt 0.1421
_refine_ls_wR_factor_ref 0.1427
_reflns_number_gt 722
_reflns_number_total 736
_reflns_threshold_expression >2sigma(I)
_cod_data_source_file c4sc00809j2.cif
_cod_data_source_block LiLuFe(CN)6_3H2O
_cod_depositor_comments
;
The following automatic conversions were performed:

'_symmetry_cell_setting' value 'Orthorhombic' changed to
'orthorhombic' according to
/usr/data/users/saulius/crontab/automatic-downloads/rss-feeds/RSC/lib/dictionaries/cif_core.dic
dictionary named 'cif_core.dic' version 2.4.2 from 2011-04-26.

Automatic conversion script
Id: cif_fix_values 2281 2013-09-26 08:29:07Z andrius 

 Adding full bibliography for 1516507--1516516.cif.
;
_cod_original_sg_symbol_H-M Cmcm
_cod_database_code 1516516

loop_
_symmetry_equiv_pos_as_xyz
'x, y, z'
'-x, -y, z+1/2'
'x, -y, -z'
'-x, y, -z+1/2'
'x+1/2, y+1/2, z'
'-x+1/2, -y+1/2, z+1/2'
'x+1/2, -y+1/2, -z'
'-x+1/2, y+1/2, -z+1/2'
'-x, -y, -z'
'x, y, -z-1/2'
'-x, y, z'
'x, -y, z-1/2'
'-x+1/2, -y+1/2, -z'
'x+1/2, y+1/2, -z-1/2'
'-x+1/2, y+1/2, z'
'x+1/2, -y+1/2, z-1/2'

loop_
_atom_site_label
_atom_site_type_symbol
_atom_site_fract_x
_atom_site_fract_y
_atom_site_fract_z
_atom_site_U_iso_or_equiv
_atom_site_adp_type
_atom_site_occupancy
_atom_site_symmetry_multiplicity
_atom_site_calc_flag
_atom_site_refinement_flags
Lu1 Lu 0.0000 0.32977(11) 0.7500 0.0300(4) Uani 1 4 d S
Fe1 Fe 0.0000 0.0000 0.5000 0.0404(12) Uani 1 4 d S
O1 O 0.250(5) 0.200(3) 0.7500 0.070 Uiso 0.79(5) 2 d SP
O2 O 0.0000 0.6499(17) 0.5880(14) 0.035(5) Uiso 0.50 2 d SP
Li1 Li 0.0000 0.6499(17) 0.5880(14) 0.035(5) Uiso 0.50 2 d SP
C2 C 0.278(4) 0.457(2) 0.583(2) 0.073(6) Uani 1 1 d DU
C1 C 0.0000 0.1220(16) 0.5834(18) 0.029(4) Uani 1 2 d SDU
N2 N 0.163(3) 0.4311(18) 0.6373(18) 0.071(5) Uani 1 1 d DU
N1 N 0.0000 0.1975(17) 0.6297(19) 0.047(5) Uani 1 2 d SDU

loop_
_atom_site_aniso_label
_atom_site_aniso_U_11
_atom_site_aniso_U_22
_atom_site_aniso_U_33
_atom_site_aniso_U_23
_atom_site_aniso_U_13
_atom_site_aniso_U_12
Lu1 0.0474(19) 0.0261(13) 0.0164(4) 0.000 0.000 0.000
Fe1 0.071(6) 0.017(3) 0.0333(16) 0.004(2) 0.000 0.000
C2 0.074(6) 0.073(6) 0.073(6) 0.0002(10) 0.0001(10) -0.0003(10)
C1 0.029(4) 0.029(4) 0.029(4) -0.0001(10) 0.000 0.000
N2 0.071(5) 0.071(5) 0.071(5) 0.0001(10) 0.0003(10) -0.0005(10)
N1 0.047(5) 0.047(5) 0.047(5) -0.0005(10) 0.000 0.000

loop_
_atom_type_symbol
_atom_type_description
_atom_type_scat_dispersion_real
_atom_type_scat_dispersion_imag
_atom_type_scat_source
C C 0.0033 0.0016 'International Tables Vol C Tables 4.2.6.8 and 6.1.1.4'
H H 0.0000 0.0000 'International Tables Vol C Tables 4.2.6.8 and 6.1.1.4'
N N 0.0061 0.0033 'International Tables Vol C Tables 4.2.6.8 and 6.1.1.4'
O O 0.0106 0.0060 'International Tables Vol C Tables 4.2.6.8 and 6.1.1.4'
Fe Fe 0.3463 0.8444 'International Tables Vol C Tables 4.2.6.8 and 6.1.1.4'
Lu Lu -0.4720 5.8584 'International Tables Vol C Tables 4.2.6.8 and 6.1.1.4'
Li Li -0.0003 0.0001 'International Tables Vol C Tables 4.2.6.8 and 6.1.1.4'

loop_
_geom_angle_atom_site_label_1
_geom_angle_atom_site_label_2
_geom_angle_atom_site_label_3
_geom_angle
_geom_angle_site_symmetry_1
_geom_angle_site_symmetry_3
N1 Lu1 N1 87.7(13) . 10_557
N1 Lu1 N2 148.6(6) . 10_557
N1 Lu1 N2 87.0(7) 10_557 10_557
N1 Lu1 N2 87.0(7) . .
N1 Lu1 N2 148.6(6) 10_557 .
N2 Lu1 N2 81.6(12) 10_557 .
N1 Lu1 N2 148.6(6) . 4_556
N1 Lu1 N2 87.0(7) 10_557 4_556
N2 Lu1 N2 61.9(12) 10_557 4_556
N2 Lu1 N2 112.5(11) . 4_556
N1 Lu1 N2 87.0(7) . 11
N1 Lu1 N2 148.6(6) 10_557 11
N2 Lu1 N2 112.5(11) 10_557 11
N2 Lu1 N2 61.9(12) . 11
N2 Lu1 N2 81.6(12) 4_556 11
N1 Lu1 O1 61.2(6) . 11
N1 Lu1 O1 61.2(6) 10_557 11
N2 Lu1 O1 138.9(6) 10_557 11
N2 Lu1 O1 138.9(6) . 11
N2 Lu1 O1 89.3(8) 4_556 11
N2 Lu1 O1 89.3(8) 11 11
N1 Lu1 O1 61.2(6) . .
N1 Lu1 O1 61.2(6) 10_557 .
N2 Lu1 O1 89.3(8) 10_557 .
N2 Lu1 O1 89.3(8) . .
N2 Lu1 O1 138.9(6) 4_556 .
N2 Lu1 O1 138.9(6) 11 .
O1 Lu1 O1 96.3(15) 11 .
C1 Fe1 C1 180.0(12) 9_556 .
C1 Fe1 C2 95.9(8) 9_556 15_545
C1 Fe1 C2 84.1(8) . 15_545
C1 Fe1 C2 84.1(8) 9_556 7_456
C1 Fe1 C2 95.9(8) . 7_456
C2 Fe1 C2 180.000(3) 15_545 7_456
C1 Fe1 C2 95.9(8) 9_556 5_445
C1 Fe1 C2 84.1(8) . 5_445
C2 Fe1 C2 105.6(16) 15_545 5_445
C2 Fe1 C2 74.4(16) 7_456 5_445
C1 Fe1 C2 84.1(8) 9_556 13_556
C1 Fe1 C2 95.9(8) . 13_556
C2 Fe1 C2 74.4(16) 15_545 13_556
C2 Fe1 C2 105.6(16) 7_456 13_556
C2 Fe1 C2 180.000(2) 5_445 13_556
N2 C2 Fe1 174(3) . 5
N1 C1 Fe1 177(3) . .
C2 N2 Lu1 160(2) . .
C1 N1 Lu1 169(3) . .

loop_
_geom_bond_atom_site_label_1
_geom_bond_atom_site_label_2
_geom_bond_distance
_geom_bond_site_symmetry_2
Lu1 N1 2.30(2) .
Lu1 N1 2.30(2) 10_557
Lu1 N2 2.29(2) 10_557
Lu1 N2 2.29(2) .
Lu1 N2 2.29(2) 4_556
Lu1 N2 2.29(2) 11
Lu1 O1 2.43(3) 11
Lu1 O1 2.43(3) .
Fe1 C1 1.886(19) 9_556
Fe1 C1 1.886(19) .
Fe1 C2 2.01(2) 15_545
Fe1 C2 2.01(2) 7_456
Fe1 C2 2.01(2) 5_445
Fe1 C2 2.01(2) 13_556
C2 N2 1.154(17) .
C2 Fe1 2.01(2) 5
C1 N1 1.128(18) .
